data_7248517
loop_
_publ_author_name
'Thakur, Vasudha'
'Thomas, Jisha Mary'
'Adnan, Mohammad'
'Sivasankar, Chinnappan'
'Vijaya Prakash, G.'
'Thirupathi, Natesan'

_publ_section_title
;
 Syntheses, structural, photophysical and theoretical studies of
 heteroleptic cycloplatinated guanidinate(1&#x2212;) complexes bearing
 acetylacetonate and picolinate ancillary ligands
;
_journal_issue 19
_journal_name_full 'RSC Advances'
_journal_page_first 13291
_journal_page_last 13305
_journal_paper_doi 10.1039/D4RA00828F
_journal_volume 14
_journal_year 2024
_chemical_formula_moiety 'C30 H35 N3 O2 Pt'
_chemical_formula_sum 'C30 H35 N3 O2 Pt'
_chemical_formula_weight 664.70
_space_group_crystal_system triclinic
_space_group_IT_number 2
_space_group_name_Hall '-P 1'
_space_group_name_H-M_alt 'P -1'
_atom_sites_solution_hydrogens geom
_audit_creation_method SHELXL-2017/1
_audit_update_record
;
2018-12-28 deposited with the CCDC.	2024-04-15 downloaded from the CCDC.
;
_cell_angle_alpha 75.575(4)
_cell_angle_beta 88.599(4)
_cell_angle_gamma 70.372(4)
_cell_formula_units_Z 2
_cell_length_a 10.8336(5)
_cell_length_b 10.9407(6)
_cell_length_c 12.9074(5)
_cell_measurement_reflns_used 5791
_cell_measurement_temperature 298(2)
_cell_measurement_theta_max 23.6880
_cell_measurement_theta_min 3.3860
_cell_volume 1392.61(12)
_computing_cell_refinement 'CrysAlisPro 1.171.38.46 (Rigaku OD, 2015)'
_computing_data_collection 'CrysAlisPro 1.171.38.46 (Rigaku OD, 2015)'
_computing_data_reduction 'CrysAlisPro 1.171.38.46 (Rigaku OD, 2015)'
_computing_molecular_graphics Olex2
_computing_publication_material Wingx-2014
_computing_structure_refinement 'SHELXL-2017/1 (Sheldrick, 2017)'
_computing_structure_solution SHELXL-2016
_diffrn_ambient_temperature 298(2)
_diffrn_measured_fraction_theta_full 0.998
_diffrn_measured_fraction_theta_max 0.998
_diffrn_measurement_device_type 'Xcalibur, Sapphire3'
_diffrn_measurement_method '\w scans'
_diffrn_radiation_type MoK\a
_diffrn_radiation_wavelength 0.71073
_diffrn_reflns_av_R_equivalents 0.0562
_diffrn_reflns_av_unetI/netI 0.0628
_diffrn_reflns_Laue_measured_fraction_full 0.998
_diffrn_reflns_Laue_measured_fraction_max 0.998
_diffrn_reflns_limit_h_max 13
_diffrn_reflns_limit_h_min -13
_diffrn_reflns_limit_k_max 13
_diffrn_reflns_limit_k_min -13
_diffrn_reflns_limit_l_max 16
_diffrn_reflns_limit_l_min -16
_diffrn_reflns_number 19670
_diffrn_reflns_point_group_measured_fraction_full 0.998
_diffrn_reflns_point_group_measured_fraction_max 0.998
_diffrn_reflns_theta_full 25.242
_diffrn_reflns_theta_max 26.371
_diffrn_reflns_theta_min 3.312
_diffrn_source 'Enhance (Mo) X-ray Source'
_exptl_absorpt_coefficient_mu 5.068
_exptl_absorpt_correction_T_max 1.00000
_exptl_absorpt_correction_T_min 0.66968
_exptl_crystal_colour Yellow
_exptl_crystal_density_diffrn 1.585
_exptl_crystal_density_method 'not measured'
_exptl_crystal_description Block
_exptl_crystal_F_000 660
_exptl_crystal_size_max 0.020
_exptl_crystal_size_mid 0.020
_exptl_crystal_size_min 0.010
_refine_diff_density_max 1.683
_refine_diff_density_min -0.689
_refine_diff_density_rms 0.127
_refine_ls_extinction_method none
_refine_ls_goodness_of_fit_ref 1.049
_refine_ls_hydrogen_treatment constr
_refine_ls_matrix_type full
_refine_ls_number_parameters 325
_refine_ls_number_reflns 5685
_refine_ls_number_restraints 0
_refine_ls_restrained_S_all 1.049
_refine_ls_R_factor_all 0.0649
_refine_ls_R_factor_gt 0.0486
_refine_ls_shift/su_max 0.001
_refine_ls_shift/su_mean 0.000
_refine_ls_structure_factor_coef Fsqd
_refine_ls_weighting_details 'w=1/[\s^2^(Fo^2^)+(0.0485P)^2^] where P=(Fo^2^+2Fc^2^)/3'
_refine_ls_weighting_scheme calc
_refine_ls_wR_factor_gt 0.1007
_refine_ls_wR_factor_ref 0.1093
_reflns_Friedel_coverage 0.000
_reflns_number_gt 4530
_reflns_number_total 5685
_reflns_threshold_expression 'I > 2\s(I)'
_cod_data_source_file d4ra00828f3.cif
_cod_data_source_block Complex-14
_cod_database_code 7248517
_shelx_shelxl_version_number 2017/1
_shelx_space_group_comment
;
The symmetry employed for this shelxl refinement is uniquely defined
by the following loop, which should always be used as a source of
symmetry information in preference to the above space-group names.
They are only intended as comments.
;
_shelx_estimated_absorpt_t_min 0.905
_shelx_estimated_absorpt_t_max 0.951

loop_
_space_group_symop_operation_xyz
'x, y, z'
'-x, -y, -z'

loop_
_atom_site_label
_atom_site_type_symbol
_atom_site_fract_x
_atom_site_fract_y
_atom_site_fract_z
_atom_site_U_iso_or_equiv
_atom_site_adp_type
_atom_site_occupancy
_atom_site_site_symmetry_order
_atom_site_calc_flag
_atom_site_refinement_flags_posn
_atom_site_refinement_flags_adp
_atom_site_refinement_flags_occupancy
_atom_site_disorder_assembly
_atom_site_disorder_group
Pt1 Pt 0.64246(2) 0.13225(2) 0.69779(2) 0.05300(12) Uani 1 1 d . . . . .
O1 O 0.4943(5) 0.3064(5) 0.6462(4) 0.0629(13) Uani 1 1 d . . . . .
O2 O 0.6352(5) 0.0904(5) 0.5485(4) 0.0603(12) Uani 1 1 d . . . . .
N1 N 0.7819(5) -0.0467(5) 0.7547(4) 0.0543(14) Uani 1 1 d . . . . .
N2 N 0.8509(6) -0.2552(6) 0.8804(5) 0.0678(17) Uani 1 1 d . . . . .
H2 H 0.884494 -0.297026 0.832690 0.081 Uiso 1 1 calc R U . . .
N3 N 0.6946(5) -0.0744(5) 0.9206(4) 0.0579(14) Uani 1 1 d . . . . .
H3 H 0.662522 -0.129040 0.962557 0.070 Uiso 1 1 calc R U . . .
C1 C 0.7779(6) -0.1224(7) 0.8469(5) 0.0530(16) Uani 1 1 d . . . . .
C2 C 0.8827(6) -0.0998(6) 0.6849(5) 0.0528(17) Uani 1 1 d . . . . .
C3 C 0.8601(7) -0.1791(6) 0.6245(6) 0.0589(18) Uani 1 1 d . . . . .
H3A H 0.783530 -0.200149 0.632026 0.071 Uiso 1 1 calc R U . . .
C4 C 0.9493(9) -0.2281(7) 0.5529(6) 0.074(2) Uani 1 1 d . . . . .
C5 C 1.0597(8) -0.1948(8) 0.5469(7) 0.076(2) Uani 1 1 d . . . . .
H5 H 1.121810 -0.227079 0.500374 0.092 Uiso 1 1 calc R U . . .
C6 C 1.0850(7) -0.1158(8) 0.6061(7) 0.075(2) Uani 1 1 d . . . . .
H6 H 1.162392 -0.096185 0.598454 0.090 Uiso 1 1 calc R U . . .
C7 C 0.9952(7) -0.0651(7) 0.6772(6) 0.0637(19) Uani 1 1 d . . . . .
C4' C 0.9215(10) -0.3100(9) 0.4839(8) 0.112(4) Uani 1 1 d . . . . .
H4'1 H 0.838862 -0.322309 0.500401 0.169 Uiso 1 1 calc R U . . .
H4'2 H 0.917804 -0.263882 0.409640 0.169 Uiso 1 1 calc R U . . .
H4'3 H 0.990033 -0.395984 0.497664 0.169 Uiso 1 1 calc R U . . .
C7' C 1.0176(9) 0.0238(10) 0.7393(8) 0.101(3) Uani 1 1 d . . . . .
H7'1 H 1.100451 0.035787 0.723137 0.151 Uiso 1 1 calc R U . . .
H7'2 H 0.948488 0.109404 0.720238 0.151 Uiso 1 1 calc R U . . .
H7'3 H 1.018507 -0.016250 0.814533 0.151 Uiso 1 1 calc R U . . .
C8 C 0.8750(8) -0.3294(7) 0.9912(6) 0.0633(19) Uani 1 1 d . . . . .
C9 C 0.8066(8) -0.4154(7) 1.0294(6) 0.072(2) Uani 1 1 d . . . . .
H9 H 0.747574 -0.424281 0.983017 0.087 Uiso 1 1 calc R U . . .
C10 C 0.8241(9) -0.4896(7) 1.1364(6) 0.071(2) Uani 1 1 d . . . . .
C11 C 0.9124(9) -0.4748(9) 1.2002(7) 0.080(2) Uani 1 1 d . . . . .
H11 H 0.928779 -0.526391 1.270770 0.095 Uiso 1 1 calc R U . . .
C12 C 0.9792(9) -0.3863(9) 1.1648(7) 0.084(3) Uani 1 1 d . . . . .
H12 H 1.036926 -0.377614 1.212391 0.100 Uiso 1 1 calc R U . . .
C13 C 0.9612(8) -0.3090(8) 1.0580(7) 0.072(2) Uani 1 1 d . . . . .
C10' C 0.7477(11) -0.5811(9) 1.1758(8) 0.111(3) Uani 1 1 d . . . . .
H10A H 0.690845 -0.576824 1.118120 0.167 Uiso 1 1 calc R U . . .
H10B H 0.807102 -0.671444 1.201779 0.167 Uiso 1 1 calc R U . . .
H10C H 0.695980 -0.553878 1.232847 0.167 Uiso 1 1 calc R U . . .
C13' C 1.0285(9) -0.2113(10) 1.0199(8) 0.105(3) Uani 1 1 d . . . . .
H13A H 1.083223 -0.212258 1.077707 0.157 Uiso 1 1 calc R U . . .
H13B H 1.081761 -0.234621 0.962469 0.157 Uiso 1 1 calc R U . . .
H13C H 0.964565 -0.123155 0.994619 0.157 Uiso 1 1 calc R U . . .
C14 C 0.6571(6) 0.0589(7) 0.9331(5) 0.0529(16) Uani 1 1 d . . . . .
C15 C 0.6451(6) 0.1650(7) 0.8431(5) 0.0545(17) Uani 1 1 d . . . . .
C16 C 0.6247(7) 0.2921(8) 0.8626(6) 0.066(2) Uani 1 1 d . . . . .
C17 C 0.6032(9) 0.3056(9) 0.9657(8) 0.089(3) Uani 1 1 d . . . . .
H17 H 0.585442 0.389725 0.978279 0.107 Uiso 1 1 calc R U . . .
C18 C 0.6070(8) 0.1995(9) 1.0500(7) 0.083(2) Uani 1 1 d . . . . .
H18 H 0.588601 0.213520 1.117751 0.100 Uiso 1 1 calc R U . . .
C19 C 0.6376(7) 0.0731(8) 1.0359(6) 0.0614(19) Uani 1 1 d . . . . .
C16' C 0.6334(9) 0.4098(8) 0.7746(7) 0.089(3) Uani 1 1 d . . . . .
H16A H 0.648568 0.384015 0.708235 0.133 Uiso 1 1 calc R U . . .
H16B H 0.552609 0.483968 0.766797 0.133 Uiso 1 1 calc R U . . .
H16C H 0.704563 0.435791 0.792987 0.133 Uiso 1 1 calc R U . . .
C19' C 0.6526(8) -0.0454(8) 1.1319(6) 0.075(2) Uani 1 1 d . . . . .
H19A H 0.674003 -0.126149 1.108181 0.113 Uiso 1 1 calc R U . . .
H19B H 0.721567 -0.053499 1.181196 0.113 Uiso 1 1 calc R U . . .
H19C H 0.571684 -0.031403 1.166959 0.113 Uiso 1 1 calc R U . . .
C20 C 0.3238(8) 0.4833(7) 0.5400(7) 0.078(2) Uani 1 1 d . . . . .
H20A H 0.280460 0.509638 0.469921 0.117 Uiso 1 1 calc R U . . .
H20B H 0.261347 0.476541 0.593315 0.117 Uiso 1 1 calc R U . . .
H20C H 0.360896 0.549237 0.547343 0.117 Uiso 1 1 calc R U . . .
C21 C 0.4321(7) 0.3483(7) 0.5549(6) 0.0623(19) Uani 1 1 d . . . . .
C22 C 0.4562(7) 0.2849(7) 0.4724(6) 0.0627(18) Uani 1 1 d . . . . .
H22 H 0.401920 0.328808 0.410097 0.075 Uiso 1 1 calc R U . . .
C23 C 0.5516(7) 0.1641(7) 0.4723(5) 0.0582(17) Uani 1 1 d . . . . .
C24 C 0.5606(8) 0.1111(8) 0.3753(6) 0.080(2) Uani 1 1 d . . . . .
H24A H 0.493908 0.172893 0.321589 0.121 Uiso 1 1 calc R U . . .
H24B H 0.645520 0.100711 0.347590 0.121 Uiso 1 1 calc R U . . .
H24C H 0.548019 0.025685 0.394279 0.121 Uiso 1 1 calc R U . . .

loop_
_atom_site_aniso_label
_atom_site_aniso_U_11
_atom_site_aniso_U_22
_atom_site_aniso_U_33
_atom_site_aniso_U_23
_atom_site_aniso_U_13
_atom_site_aniso_U_12
Pt1 0.05451(19) 0.0603(2) 0.03705(17) -0.01440(13) 0.00104(12) -0.00887(12)
O1 0.064(3) 0.061(3) 0.051(3) -0.016(2) -0.008(2) -0.002(2)
O2 0.060(3) 0.074(3) 0.038(3) -0.022(2) 0.002(2) -0.005(2)
N1 0.064(4) 0.057(3) 0.039(3) -0.015(3) 0.006(3) -0.017(3)
N2 0.088(5) 0.062(4) 0.039(3) -0.011(3) 0.011(3) -0.010(3)
N3 0.061(4) 0.062(4) 0.043(3) -0.010(3) 0.014(3) -0.014(3)
C1 0.054(4) 0.057(4) 0.039(4) -0.013(3) 0.007(3) -0.007(3)
C2 0.053(4) 0.051(4) 0.039(4) 0.000(3) 0.009(3) -0.006(3)
C3 0.060(4) 0.055(4) 0.054(4) -0.016(3) 0.007(3) -0.009(3)
C4 0.083(6) 0.057(5) 0.059(5) -0.011(4) 0.008(4) 0.004(4)
C5 0.069(6) 0.065(5) 0.064(6) -0.010(4) 0.011(4) 0.012(4)
C6 0.040(4) 0.093(6) 0.072(6) -0.003(5) 0.011(4) -0.011(4)
C7 0.063(5) 0.069(5) 0.050(5) 0.000(4) -0.003(4) -0.021(4)
C4' 0.153(10) 0.090(7) 0.092(8) -0.054(6) 0.027(7) -0.018(6)
C7' 0.093(7) 0.137(8) 0.086(7) -0.026(6) 0.005(5) -0.057(6)
C8 0.075(5) 0.055(4) 0.039(4) -0.004(3) 0.004(4) -0.002(4)
C9 0.087(6) 0.059(5) 0.052(5) -0.003(4) -0.010(4) -0.009(4)
C10 0.101(6) 0.054(5) 0.040(4) -0.004(3) 0.001(4) -0.008(4)
C11 0.087(6) 0.079(6) 0.044(5) -0.006(4) 0.000(4) 0.002(5)
C12 0.079(6) 0.099(7) 0.051(5) -0.013(5) -0.008(4) -0.006(5)
C13 0.061(5) 0.079(5) 0.064(5) -0.016(4) 0.002(4) -0.011(4)
C10' 0.160(10) 0.087(7) 0.078(7) 0.001(5) 0.008(7) -0.047(7)
C13' 0.095(7) 0.137(9) 0.084(7) -0.009(6) -0.008(5) -0.053(7)
C14 0.045(4) 0.063(4) 0.043(4) -0.016(3) -0.005(3) -0.007(3)
C15 0.046(4) 0.061(4) 0.045(4) -0.018(3) -0.004(3) 0.000(3)
C16 0.072(5) 0.067(5) 0.053(5) -0.019(4) -0.008(4) -0.010(4)
C17 0.102(7) 0.080(6) 0.082(7) -0.047(5) -0.010(5) -0.008(5)
C18 0.100(7) 0.096(7) 0.045(5) -0.029(5) 0.006(4) -0.016(5)
C19 0.053(4) 0.085(5) 0.042(4) -0.025(4) -0.002(3) -0.010(4)
C16' 0.109(7) 0.075(6) 0.081(7) -0.022(5) -0.016(5) -0.027(5)
C19' 0.072(5) 0.108(6) 0.038(4) -0.018(4) 0.009(4) -0.021(4)
C20 0.080(5) 0.067(5) 0.067(5) -0.018(4) -0.013(4) 0.002(4)
C21 0.067(5) 0.061(4) 0.044(4) -0.003(3) -0.002(4) -0.010(3)
C22 0.065(5) 0.068(5) 0.047(4) -0.010(4) -0.010(3) -0.015(4)
C23 0.060(4) 0.075(5) 0.038(4) -0.014(3) 0.004(3) -0.021(4)
C24 0.096(6) 0.100(6) 0.048(5) -0.032(4) 0.002(4) -0.027(5)

loop_
_atom_type_symbol
_atom_type_description
_atom_type_scat_dispersion_real
_atom_type_scat_dispersion_imag
_atom_type_scat_source
C C 0.0033 0.0016 'International Tables Vol C Tables 4.2.6.8 and 6.1.1.4'
H H 0.0000 0.0000 'International Tables Vol C Tables 4.2.6.8 and 6.1.1.4'
N N 0.0061 0.0033 'International Tables Vol C Tables 4.2.6.8 and 6.1.1.4'
O O 0.0106 0.0060 'International Tables Vol C Tables 4.2.6.8 and 6.1.1.4'
Pt Pt -1.7033 8.3905 'International Tables Vol C Tables 4.2.6.8 and 6.1.1.4'

loop_
_geom_angle_atom_site_label_1
_geom_angle_atom_site_label_2
_geom_angle_atom_site_label_3
_geom_angle
_geom_angle_site_symmetry_1
_geom_angle_site_symmetry_3
_geom_angle_publ_flag
C15 Pt1 N1 88.5(2) . . ?
C15 Pt1 O1 90.4(2) . . ?
N1 Pt1 O1 176.2(2) . . ?
C15 Pt1 O2 177.1(2) . . ?
N1 Pt1 O2 90.5(2) . . ?
O1 Pt1 O2 90.39(19) . . ?
C21 O1 Pt1 125.6(5) . . ?
C23 O2 Pt1 124.0(4) . . ?
C1 N1 C2 118.4(5) . . ?
C1 N1 Pt1 121.8(4) . . ?
C2 N1 Pt1 119.4(4) . . ?
C1 N2 C8 123.7(6) . . ?
C1 N2 H2 118.1 . . ?
C8 N2 H2 118.1 . . ?
C1 N3 C14 125.1(6) . . ?
C1 N3 H3 117.5 . . ?
C14 N3 H3 117.5 . . ?
N1 C1 N2 124.6(6) . . ?
N1 C1 N3 121.3(6) . . ?
N2 C1 N3 114.1(6) . . ?
C3 C2 C7 121.9(7) . . ?
C3 C2 N1 118.5(6) . . ?
C7 C2 N1 119.6(7) . . ?
C2 C3 C4 121.5(7) . . ?
C2 C3 H3A 119.2 . . ?
C4 C3 H3A 119.2 . . ?
C5 C4 C3 116.1(8) . . ?
C5 C4 C4' 122.6(8) . . ?
C3 C4 C4' 121.2(9) . . ?
C4 C5 C6 123.7(8) . . ?
C4 C5 H5 118.1 . . ?
C6 C5 H5 118.1 . . ?
C5 C6 C7 120.4(7) . . ?
C5 C6 H6 119.8 . . ?
C7 C6 H6 119.8 . . ?
C2 C7 C6 116.4(8) . . ?
C2 C7 C7' 122.0(7) . . ?
C6 C7 C7' 121.6(8) . . ?
C4 C4' H4'1 109.5 . . ?
C4 C4' H4'2 109.5 . . ?
H4'1 C4' H4'2 109.5 . . ?
C4 C4' H4'3 109.5 . . ?
H4'1 C4' H4'3 109.5 . . ?
H4'2 C4' H4'3 109.5 . . ?
C7 C7' H7'1 109.5 . . ?
C7 C7' H7'2 109.5 . . ?
H7'1 C7' H7'2 109.5 . . ?
C7 C7' H7'3 109.5 . . ?
H7'1 C7' H7'3 109.5 . . ?
H7'2 C7' H7'3 109.5 . . ?
C9 C8 C13 121.7(7) . . ?
C9 C8 N2 118.2(7) . . ?
C13 C8 N2 120.0(7) . . ?
C8 C9 C10 121.2(8) . . ?
C8 C9 H9 119.4 . . ?
C10 C9 H9 119.4 . . ?
C11 C10 C9 117.1(8) . . ?
C11 C10 C10' 122.8(8) . . ?
C9 C10 C10' 120.1(8) . . ?
C10 C11 C12 122.7(8) . . ?
C10 C11 H11 118.6 . . ?
C12 C11 H11 118.6 . . ?
C11 C12 C13 121.0(9) . . ?
C11 C12 H12 119.5 . . ?
C13 C12 H12 119.5 . . ?
C8 C13 C12 116.1(8) . . ?
C8 C13 C13' 122.3(8) . . ?
C12 C13 C13' 121.6(8) . . ?
C10 C10' H10A 109.5 . . ?
C10 C10' H10B 109.5 . . ?
H10A C10' H10B 109.5 . . ?
C10 C10' H10C 109.5 . . ?
H10A C10' H10C 109.5 . . ?
H10B C10' H10C 109.5 . . ?
C13 C13' H13A 109.5 . . ?
C13 C13' H13B 109.5 . . ?
H13A C13' H13B 109.5 . . ?
C13 C13' H13C 109.5 . . ?
H13A C13' H13C 109.5 . . ?
H13B C13' H13C 109.5 . . ?
C19 C14 C15 124.3(7) . . ?
C19 C14 N3 116.5(6) . . ?
C15 C14 N3 119.3(6) . . ?
C14 C15 C16 116.4(6) . . ?
C14 C15 Pt1 118.7(5) . . ?
C16 C15 Pt1 124.7(5) . . ?
C17 C16 C15 118.5(7) . . ?
C17 C16 C16' 119.9(8) . . ?
C15 C16 C16' 121.5(7) . . ?
C18 C17 C16 122.3(8) . . ?
C18 C17 H17 118.8 . . ?
C16 C17 H17 118.8 . . ?
C19 C18 C17 120.8(8) . . ?
C19 C18 H18 119.6 . . ?
C17 C18 H18 119.6 . . ?
C18 C19 C14 117.3(7) . . ?
C18 C19 C19' 120.1(7) . . ?
C14 C19 C19' 122.6(7) . . ?
C16 C16' H16A 109.5 . . ?
C16 C16' H16B 109.5 . . ?
H16A C16' H16B 109.5 . . ?
C16 C16' H16C 109.5 . . ?
H16A C16' H16C 109.5 . . ?
H16B C16' H16C 109.5 . . ?
C19 C19' H19A 109.5 . . ?
C19 C19' H19B 109.5 . . ?
H19A C19' H19B 109.5 . . ?
C19 C19' H19C 109.5 . . ?
H19A C19' H19C 109.5 . . ?
H19B C19' H19C 109.5 . . ?
C21 C20 H20A 109.5 . . ?
C21 C20 H20B 109.5 . . ?
H20A C20 H20B 109.5 . . ?
C21 C20 H20C 109.5 . . ?
H20A C20 H20C 109.5 . . ?
H20B C20 H20C 109.5 . . ?
O1 C21 C22 126.6(6) . . ?
O1 C21 C20 113.3(6) . . ?
C22 C21 C20 120.1(6) . . ?
C23 C22 C21 127.3(7) . . ?
C23 C22 H22 116.4 . . ?
C21 C22 H22 116.4 . . ?
O2 C23 C22 125.9(7) . . ?
O2 C23 C24 114.9(6) . . ?
C22 C23 C24 119.2(7) . . ?
C23 C24 H24A 109.5 . . ?
C23 C24 H24B 109.5 . . ?
H24A C24 H24B 109.5 . . ?
C23 C24 H24C 109.5 . . ?
H24A C24 H24C 109.5 . . ?
H24B C24 H24C 109.5 . . ?

loop_
_geom_bond_atom_site_label_1
_geom_bond_atom_site_label_2
_geom_bond_distance
_geom_bond_site_symmetry_2
_geom_bond_publ_flag
Pt1 C15 1.998(7) . ?
Pt1 N1 2.001(5) . ?
Pt1 O1 2.004(4) . ?
Pt1 O2 2.098(4) . ?
O1 C21 1.270(8) . ?
O2 C23 1.263(8) . ?
N1 C1 1.278(8) . ?
N1 C2 1.459(8) . ?
N2 C1 1.362(8) . ?
N2 C8 1.439(8) . ?
N2 H2 0.8600 . ?
N3 C1 1.373(8) . ?
N3 C14 1.427(8) . ?
N3 H3 0.8600 . ?
C2 C3 1.381(9) . ?
C2 C7 1.387(10) . ?
C3 C4 1.390(10) . ?
C3 H3A 0.9300 . ?
C4 C5 1.358(12) . ?
C4 C4' 1.510(11) . ?
C5 C6 1.379(11) . ?
C5 H5 0.9300 . ?
C6 C7 1.395(10) . ?
C6 H6 0.9300 . ?
C7 C7' 1.484(11) . ?
C4' H4'1 0.9600 . ?
C4' H4'2 0.9600 . ?
C4' H4'3 0.9600 . ?
C7' H7'1 0.9600 . ?
C7' H7'2 0.9600 . ?
C7' H7'3 0.9600 . ?
C8 C9 1.377(11) . ?
C8 C13 1.393(11) . ?
C9 C10 1.399(10) . ?
C9 H9 0.9300 . ?
C10 C11 1.351(11) . ?
C10 C10' 1.493(12) . ?
C11 C12 1.380(12) . ?
C11 H11 0.9300 . ?
C12 C13 1.406(11) . ?
C12 H12 0.9300 . ?
C13 C13' 1.470(12) . ?
C10' H10A 0.9600 . ?
C10' H10B 0.9600 . ?
C10' H10C 0.9600 . ?
C13' H13A 0.9600 . ?
C13' H13B 0.9600 . ?
C13' H13C 0.9600 . ?
C14 C19 1.377(9) . ?
C14 C15 1.396(9) . ?
C15 C16 1.418(10) . ?
C16 C17 1.381(11) . ?
C16 C16' 1.518(11) . ?
C17 C18 1.369(12) . ?
C17 H17 0.9300 . ?
C18 C19 1.367(11) . ?
C18 H18 0.9300 . ?
C19 C19' 1.520(10) . ?
C16' H16A 0.9600 . ?
C16' H16B 0.9600 . ?
C16' H16C 0.9600 . ?
C19' H19A 0.9600 . ?
C19' H19B 0.9600 . ?
C19' H19C 0.9600 . ?
C20 C21 1.517(9) . ?
C20 H20A 0.9600 . ?
C20 H20B 0.9600 . ?
C20 H20C 0.9600 . ?
C21 C22 1.384(10) . ?
C22 C23 1.378(9) . ?
C22 H22 0.9300 . ?
C23 C24 1.494(9) . ?
C24 H24A 0.9600 . ?
C24 H24B 0.9600 . ?
C24 H24C 0.9600 . ?

loop_
_geom_torsion_atom_site_label_1
_geom_torsion_atom_site_label_2
_geom_torsion_atom_site_label_3
_geom_torsion_atom_site_label_4
_geom_torsion
_geom_torsion_site_symmetry_1
_geom_torsion_site_symmetry_2
_geom_torsion_site_symmetry_3
_geom_torsion_site_symmetry_4
_geom_torsion_publ_flag
C2 N1 C1 N2 -8.3(11) . . . . ?
Pt1 N1 C1 N2 164.5(5) . . . . ?
C2 N1 C1 N3 173.2(6) . . . . ?
Pt1 N1 C1 N3 -14.0(9) . . . . ?
C8 N2 C1 N1 161.3(7) . . . . ?
C8 N2 C1 N3 -20.2(10) . . . . ?
C14 N3 C1 N1 -33.3(10) . . . . ?
C14 N3 C1 N2 148.0(6) . . . . ?
C1 N1 C2 C3 82.4(8) . . . . ?
Pt1 N1 C2 C3 -90.5(6) . . . . ?
C1 N1 C2 C7 -100.3(7) . . . . ?
Pt1 N1 C2 C7 86.7(7) . . . . ?
C7 C2 C3 C4 -0.1(10) . . . . ?
N1 C2 C3 C4 177.1(6) . . . . ?
C2 C3 C4 C5 0.8(11) . . . . ?
C2 C3 C4 C4' -177.5(7) . . . . ?
C3 C4 C5 C6 -0.8(12) . . . . ?
C4' C4 C5 C6 177.4(8) . . . . ?
C4 C5 C6 C7 0.1(12) . . . . ?
C3 C2 C7 C6 -0.6(10) . . . . ?
N1 C2 C7 C6 -177.8(6) . . . . ?
C3 C2 C7 C7' 177.9(7) . . . . ?
N1 C2 C7 C7' 0.7(10) . . . . ?
C5 C6 C7 C2 0.6(11) . . . . ?
C5 C6 C7 C7' -178.0(8) . . . . ?
C1 N2 C8 C9 104.1(9) . . . . ?
C1 N2 C8 C13 -73.1(9) . . . . ?
C13 C8 C9 C10 -2.2(12) . . . . ?
N2 C8 C9 C10 -179.3(6) . . . . ?
C8 C9 C10 C11 -1.0(12) . . . . ?
C8 C9 C10 C10' 179.4(8) . . . . ?
C9 C10 C11 C12 3.1(12) . . . . ?
C10' C10 C11 C12 -177.4(9) . . . . ?
C10 C11 C12 C13 -2.0(13) . . . . ?
C9 C8 C13 C12 3.2(11) . . . . ?
N2 C8 C13 C12 -179.7(7) . . . . ?
C9 C8 C13 C13' -176.1(8) . . . . ?
N2 C8 C13 C13' 1.0(12) . . . . ?
C11 C12 C13 C8 -1.2(12) . . . . ?
C11 C12 C13 C13' 178.1(8) . . . . ?
C1 N3 C14 C19 -145.6(7) . . . . ?
C1 N3 C14 C15 33.1(9) . . . . ?
C19 C14 C15 C16 6.6(10) . . . . ?
N3 C14 C15 C16 -171.9(6) . . . . ?
C19 C14 C15 Pt1 -168.3(5) . . . . ?
N3 C14 C15 Pt1 13.2(8) . . . . ?
C14 C15 C16 C17 -7.3(10) . . . . ?
Pt1 C15 C16 C17 167.3(6) . . . . ?
C14 C15 C16 C16' 169.4(7) . . . . ?
Pt1 C15 C16 C16' -16.0(10) . . . . ?
C15 C16 C17 C18 3.2(13) . . . . ?
C16' C16 C17 C18 -173.6(8) . . . . ?
C16 C17 C18 C19 2.5(14) . . . . ?
C17 C18 C19 C14 -3.5(12) . . . . ?
C17 C18 C19 C19' 174.9(8) . . . . ?
C15 C14 C19 C18 -1.2(11) . . . . ?
N3 C14 C19 C18 177.3(7) . . . . ?
C15 C14 C19 C19' -179.6(6) . . . . ?
N3 C14 C19 C19' -1.0(10) . . . . ?
Pt1 O1 C21 C22 -2.1(12) . . . . ?
Pt1 O1 C21 C20 179.2(5) . . . . ?
O1 C21 C22 C23 0.2(14) . . . . ?
C20 C21 C22 C23 178.8(7) . . . . ?
Pt1 O2 C23 C22 2.8(11) . . . . ?
Pt1 O2 C23 C24 -177.0(5) . . . . ?
C21 C22 C23 O2 -0.7(13) . . . . ?
C21 C22 C23 C24 179.1(8) . . . . ?
